data_4346753
loop_
_publ_author_name
'Ananthnag, Guddekoppa S.'
'Mague, Joel T.'
'Balakrishna, Maravanji S.'

_publ_section_title
;
 Self-Assembled Cyclophane-Type Copper(I) Complexes of
 2,4,6-Tris(diphenylphosphino)-1,3,5-triazine and Their Catalytic
 Application.
;
_journal_issue 22
_journal_name_full 'Inorganic chemistry'
_journal_page_first 10985
_journal_page_last 10992
_journal_paper_doi 10.1021/acs.inorgchem.5b02075
_journal_volume 54
_journal_year 2015
_chemical_formula_moiety 'C80 H63 Cu3 I3 N7 P6, C2 H3 N'
_chemical_formula_sum 'C82 H66 Cu3 I3 N8 P6'
_chemical_formula_weight 1920.56
_space_group_crystal_system monoclinic
_space_group_IT_number 9
_space_group_name_Hall 'C -2yc'
_space_group_name_H-M_alt 'C 1 c 1'
_atom_sites_solution_hydrogens geom
_atom_sites_solution_primary direct
_atom_sites_solution_secondary difmap
_audit_creation_method SHELXL-2014/7
_cell_angle_alpha 90
_cell_angle_beta 98.260(3)
_cell_angle_gamma 90
_cell_formula_units_Z 4
_cell_length_a 13.298(3)
_cell_length_b 27.696(6)
_cell_length_c 21.440(5)
_cell_measurement_reflns_used 9641
_cell_measurement_temperature 100.(2)
_cell_measurement_theta_max 29.3460
_cell_measurement_theta_min 2.4017
_cell_volume 7814(3)
_computing_cell_refinement '<i>SAINT</i> (Bruker, 2015)'
_computing_data_collection '<i>APEX2</i> (Bruker, 2010)'
_computing_data_reduction '<i>SAINT</i> (Bruker, 2015)'
_computing_molecular_graphics '<i>DIAMOND</i> (Brandenburg & Putz, 2012)'
_computing_publication_material '<i>SHELXTL</i> (Bruker, 2015)'
_computing_structure_refinement '<i>SHELXL</i> (Sheldrick, 2015a)'
_computing_structure_solution '<i>SHELXT</i> (Sheldrick, 2015)'
_diffrn_ambient_temperature 100(2)
_diffrn_detector_area_resol_mean 8.3660
_diffrn_measured_fraction_theta_full 0.992
_diffrn_measured_fraction_theta_max 0.972
_diffrn_measurement_device_type 'Bruker Smart APEX CCD'
_diffrn_measurement_method '\f and \w scans'
_diffrn_radiation_monochromator graphite
_diffrn_radiation_type MoK\a
_diffrn_radiation_wavelength 0.71073
_diffrn_reflns_av_R_equivalents 0.0426
_diffrn_reflns_av_unetI/netI 0.0456
_diffrn_reflns_Laue_measured_fraction_full 0.992
_diffrn_reflns_Laue_measured_fraction_max 0.972
_diffrn_reflns_limit_h_max 18
_diffrn_reflns_limit_h_min -18
_diffrn_reflns_limit_k_max 38
_diffrn_reflns_limit_k_min -36
_diffrn_reflns_limit_l_max 29
_diffrn_reflns_limit_l_min -28
_diffrn_reflns_number 71809
_diffrn_reflns_point_group_measured_fraction_full 0.963
_diffrn_reflns_point_group_measured_fraction_max 0.936
_diffrn_reflns_theta_full 29.000
_diffrn_reflns_theta_max 29.434
_diffrn_reflns_theta_min 1.713
_diffrn_source 'fine-focus sealed tube'
_exptl_absorpt_coefficient_mu 2.167
_exptl_absorpt_correction_T_max 0.76
_exptl_absorpt_correction_T_min 0.55
_exptl_absorpt_correction_type numerical
_exptl_absorpt_process_details '<i>SADABS</i> (Bruker, 2015)'
_exptl_crystal_colour yellow
_exptl_crystal_density_diffrn 1.632
_exptl_crystal_density_method 'not measured'
_exptl_crystal_description block
_exptl_crystal_F_000 3800
_exptl_crystal_size_max 0.286
_exptl_crystal_size_mid 0.205
_exptl_crystal_size_min 0.133
_exptl_transmission_factor_max 0.773
_exptl_transmission_factor_min 0.555
_refine_diff_density_max 1.555
_refine_diff_density_min -0.506
_refine_diff_density_rms 0.093
_refine_ls_abs_structure_details
;
 Flack x determined using 8648 quotients [(I+)-(I-)]/[(I+)+(I-)]
 (Parsons <i>et al.</i>, 2013).
;
_refine_ls_abs_structure_Flack -0.009(5)
_refine_ls_extinction_method none
_refine_ls_goodness_of_fit_ref 1.026
_refine_ls_hydrogen_treatment constr
_refine_ls_matrix_type full
_refine_ls_number_parameters 921
_refine_ls_number_reflns 20283
_refine_ls_number_restraints 2
_refine_ls_restrained_S_all 1.026
_refine_ls_R_factor_all 0.0305
_refine_ls_R_factor_gt 0.0281
_refine_ls_shift/su_max 0.002
_refine_ls_shift/su_mean 0.000
_refine_ls_structure_factor_coef Fsqd
_refine_ls_weighting_details 'w=1/[\s^2^(Fo^2^)+(0.0287P)^2^+3.8116P] where P=(Fo^2^+2Fc^2^)/3'
_refine_ls_weighting_scheme calc
_refine_ls_wR_factor_gt 0.0638
_refine_ls_wR_factor_ref 0.0655
_reflns_Friedel_coverage 0.925
_reflns_Friedel_fraction_full 0.934
_reflns_Friedel_fraction_max 0.900
_reflns_number_gt 19328
_reflns_number_total 20283
_reflns_threshold_expression 'I > 2\s(I)'
_cod_data_source_file ic5b02075_si_005.cif
_cod_data_source_block MSB557_0m_a
_cod_original_sg_symbol_H-M 'C c'
_cod_database_code 4346753
_shelx_shelxl_version_number 2014/7
_shelx_space_group_comment
;
The symmetry employed for this shelxl refinement is uniquely defined
by the following loop, which should always be used as a source of
symmetry information in preference to the above space-group names.
They are only intended as comments.
;
_shelx_estimated_absorpt_t_min 0.576
_shelx_estimated_absorpt_t_max 0.761

loop_
_space_group_symop_operation_xyz
'x, y, z'
'x, -y, z+1/2'
'x+1/2, y+1/2, z'
'x+1/2, -y+1/2, z+1/2'

loop_
_atom_site_label
_atom_site_type_symbol
_atom_site_fract_x
_atom_site_fract_y
_atom_site_fract_z
_atom_site_U_iso_or_equiv
_atom_site_adp_type
_atom_site_occupancy
_atom_site_site_symmetry_order
_atom_site_calc_flag
_atom_site_refinement_flags_posn
_atom_site_refinement_flags_adp
I1 I 0.67286(2) 0.60697(2) 0.64154(2) 0.01448(6) Uani 1 1 d . .
I2 I 0.57555(2) 0.46240(2) 0.59076(2) 0.02253(7) Uani 1 1 d . .
I3 I 0.32509(2) 0.78625(2) 0.25304(2) 0.01812(6) Uani 1 1 d . .
Cu1 Cu 0.70057(4) 0.70256(2) 0.64583(2) 0.01309(10) Uani 1 1 d . .
Cu2 Cu 0.57549(4) 0.54964(2) 0.54828(2) 0.01448(11) Uani 1 1 d . .
Cu3 Cu 0.37506(4) 0.72036(2) 0.34092(2) 0.01404(10) Uani 1 1 d . .
P1 P 0.80764(8) 0.72012(4) 0.57604(5) 0.0122(2) Uani 1 1 d . .
P2 P 0.66965(8) 0.55763(4) 0.46836(5) 0.0130(2) Uani 1 1 d . .
P3 P 0.54715(8) 0.72674(4) 0.35331(5) 0.0122(2) Uani 1 1 d . .
P4 P 0.54507(8) 0.73388(4) 0.64935(5) 0.0119(2) Uani 1 1 d . .
P5 P 0.41074(8) 0.57189(4) 0.54298(5) 0.0129(2) Uani 1 1 d . .
P6 P 0.28685(8) 0.73677(4) 0.41972(5) 0.0132(2) Uani 1 1 d . .
N1 N 0.7586(3) 0.64348(13) 0.49865(16) 0.0126(7) Uani 1 1 d . .
N2 N 0.6156(3) 0.64652(13) 0.41725(17) 0.0141(7) Uani 1 1 d . .
N3 N 0.6878(3) 0.71912(13) 0.46207(17) 0.0137(7) Uani 1 1 d . .
N4 N 0.4444(3) 0.66125(14) 0.59123(17) 0.0144(7) Uani 1 1 d . .
N5 N 0.3537(3) 0.65971(13) 0.48773(17) 0.0152(7) Uani 1 1 d . .
N6 N 0.4121(3) 0.73477(13) 0.53438(17) 0.0135(7) Uani 1 1 d . .
N7 N 0.3457(3) 0.65382(14) 0.30421(19) 0.0218(8) Uani 1 1 d . .
C1 C 0.7504(3) 0.69148(15) 0.50258(19) 0.0112(8) Uani 1 1 d . .
C2 C 0.6853(3) 0.62246(15) 0.45745(19) 0.0119(8) Uani 1 1 d . .
C3 C 0.6271(3) 0.69456(16) 0.4184(2) 0.0138(8) Uani 1 1 d . .
C4 C 0.8263(3) 0.78246(17) 0.5548(2) 0.0179(9) Uani 1 1 d . .
C5 C 0.8778(4) 0.79574(19) 0.5048(2) 0.0237(10) Uani 1 1 d . .
H5 H 0.9030 0.7718 0.4793 0.028 Uiso 1 1 calc R U
C6 C 0.8915(4) 0.8445(2) 0.4931(3) 0.0343(13) Uani 1 1 d . .
H6 H 0.9274 0.8537 0.4598 0.041 Uiso 1 1 calc R U
C7 C 0.8539(5) 0.8797(2) 0.5289(3) 0.0369(14) Uani 1 1 d . .
H7 H 0.8643 0.9128 0.5204 0.044 Uiso 1 1 calc R U
C8 C 0.8019(5) 0.86663(19) 0.5766(3) 0.0355(13) Uani 1 1 d . .
H8 H 0.7748 0.8909 0.6007 0.043 Uiso 1 1 calc R U
C9 C 0.7880(4) 0.81836(17) 0.5905(2) 0.0246(10) Uani 1 1 d . .
H9 H 0.7524 0.8098 0.6242 0.029 Uiso 1 1 calc R U
C10 C 0.9345(3) 0.69456(17) 0.59595(19) 0.0141(8) Uani 1 1 d . .
C11 C 1.0193(3) 0.72500(19) 0.6071(2) 0.0202(9) Uani 1 1 d . .
H11 H 1.0119 0.7589 0.6010 0.024 Uiso 1 1 calc R U
C12 C 1.1149(4) 0.7050(2) 0.6272(2) 0.0273(11) Uani 1 1 d . .
H12 H 1.1723 0.7257 0.6350 0.033 Uiso 1 1 calc R U
C13 C 1.1279(4) 0.6561(2) 0.6360(2) 0.0285(12) Uani 1 1 d . .
H13 H 1.1937 0.6429 0.6485 0.034 Uiso 1 1 calc R U
C14 C 1.0425(4) 0.6262(2) 0.6262(2) 0.0280(11) Uani 1 1 d . .
H14 H 1.0503 0.5924 0.6326 0.034 Uiso 1 1 calc R U
C15 C 0.9465(3) 0.64512(18) 0.6072(2) 0.0206(9) Uani 1 1 d . .
H15 H 0.8889 0.6244 0.6018 0.025 Uiso 1 1 calc R U
C16 C 0.6321(3) 0.53346(16) 0.3896(2) 0.0166(9) Uani 1 1 d . .
C17 C 0.6480(4) 0.55730(19) 0.3345(2) 0.0271(11) Uani 1 1 d . .
H17 H 0.6720 0.5896 0.3366 0.033 Uiso 1 1 calc R U
C18 C 0.6289(5) 0.5340(2) 0.2766(2) 0.0319(13) Uani 1 1 d . .
H18 H 0.6403 0.5504 0.2393 0.038 Uiso 1 1 calc R U
C19 C 0.5934(4) 0.4871(2) 0.2731(2) 0.0309(12) Uani 1 1 d . .
H19 H 0.5803 0.4712 0.2335 0.037 Uiso 1 1 calc R U
C20 C 0.5770(4) 0.46344(19) 0.3271(3) 0.0276(11) Uani 1 1 d . .
H20 H 0.5523 0.4312 0.3244 0.033 Uiso 1 1 calc R U
C21 C 0.5961(3) 0.48601(17) 0.3856(2) 0.0193(9) Uani 1 1 d . .
H21 H 0.5848 0.4692 0.4226 0.023 Uiso 1 1 calc R U
C22 C 0.8001(3) 0.53525(16) 0.4870(2) 0.0166(9) Uani 1 1 d . .
C23 C 0.8605(4) 0.52592(19) 0.4403(2) 0.0248(10) Uani 1 1 d . .
H23 H 0.8351 0.5330 0.3975 0.030 Uiso 1 1 calc R U
C24 C 0.9571(4) 0.5064(2) 0.4554(3) 0.0329(12) Uani 1 1 d . .
H24 H 0.9980 0.5005 0.4233 0.039 Uiso 1 1 calc R U
C25 C 0.9934(4) 0.4956(2) 0.5175(3) 0.0315(12) Uani 1 1 d . .
H25 H 1.0592 0.4820 0.5282 0.038 Uiso 1 1 calc R U
C26 C 0.9340(4) 0.5047(2) 0.5643(3) 0.0321(12) Uani 1 1 d . .
H26 H 0.9597 0.4975 0.6069 0.038 Uiso 1 1 calc R U
C27 C 0.8381(4) 0.52400(19) 0.5496(2) 0.0257(11) Uani 1 1 d . .
H27 H 0.7978 0.5297 0.5820 0.031 Uiso 1 1 calc R U
C28 C 0.5884(3) 0.78947(16) 0.3602(2) 0.0161(9) Uani 1 1 d . .
C29 C 0.5967(4) 0.81388(18) 0.4178(2) 0.0276(11) Uani 1 1 d . .
H29 H 0.5885 0.7969 0.4552 0.033 Uiso 1 1 calc R U
C30 C 0.6170(4) 0.86312(19) 0.4201(3) 0.0340(13) Uani 1 1 d . .
H30 H 0.6245 0.8796 0.4593 0.041 Uiso 1 1 calc R U
C31 C 0.6264(4) 0.88807(19) 0.3661(3) 0.0341(13) Uani 1 1 d . .
H31 H 0.6402 0.9217 0.3682 0.041 Uiso 1 1 calc R U
C32 C 0.6159(4) 0.86458(19) 0.3085(3) 0.0299(12) Uani 1 1 d . .
H32 H 0.6223 0.8821 0.2712 0.036 Uiso 1 1 calc R U
C33 C 0.5961(3) 0.81527(17) 0.3056(2) 0.0206(9) Uani 1 1 d . .
H33 H 0.5878 0.7992 0.2660 0.025 Uiso 1 1 calc R U
C34 C 0.6026(3) 0.70074(15) 0.2872(2) 0.0137(8) Uani 1 1 d . .
C35 C 0.5389(3) 0.68781(16) 0.2323(2) 0.0166(9) Uani 1 1 d . .
H35 H 0.4684 0.6952 0.2280 0.020 Uiso 1 1 calc R U
C36 C 0.5780(4) 0.66418(17) 0.1837(2) 0.0206(9) Uani 1 1 d . .
H36 H 0.5341 0.6554 0.1464 0.025 Uiso 1 1 calc R U
C37 C 0.6802(4) 0.65355(18) 0.1894(2) 0.0229(10) Uani 1 1 d . .
H37 H 0.7067 0.6370 0.1565 0.027 Uiso 1 1 calc R U
C38 C 0.7447(4) 0.66717(19) 0.2438(2) 0.0241(10) Uani 1 1 d . .
H38 H 0.8153 0.6603 0.2476 0.029 Uiso 1 1 calc R U
C39 C 0.7061(3) 0.69053(18) 0.2921(2) 0.0198(9) Uani 1 1 d . .
H39 H 0.7504 0.6997 0.3290 0.024 Uiso 1 1 calc R U
C40 C 0.5275(3) 0.79891(16) 0.6525(2) 0.0165(9) Uani 1 1 d . .
C41 C 0.4465(4) 0.82581(18) 0.6207(2) 0.0248(11) Uani 1 1 d . .
H41 H 0.3972 0.8105 0.5907 0.030 Uiso 1 1 calc R U
C42 C 0.4380(4) 0.87459(19) 0.6330(3) 0.0304(12) Uani 1 1 d . .
H42 H 0.3825 0.8924 0.6116 0.036 Uiso 1 1 calc R U
C43 C 0.5101(4) 0.89777(19) 0.6763(3) 0.0312(12) Uani 1 1 d . .
H43 H 0.5039 0.9313 0.6844 0.037 Uiso 1 1 calc R U
C44 C 0.5905(4) 0.87175(19) 0.7074(3) 0.0297(12) Uani 1 1 d . .
H44 H 0.6398 0.8873 0.7371 0.036 Uiso 1 1 calc R U
C45 C 0.5995(4) 0.82291(18) 0.6953(2) 0.0228(10) Uani 1 1 d . .
H45 H 0.6557 0.8054 0.7166 0.027 Uiso 1 1 calc R U
C46 C 0.4848(3) 0.71275(16) 0.7157(2) 0.0146(8) Uani 1 1 d . .
C47 C 0.3830(3) 0.72358(18) 0.7177(2) 0.0206(9) Uani 1 1 d . .
H47 H 0.3459 0.7418 0.6846 0.025 Uiso 1 1 calc R U
C48 C 0.3355(4) 0.70810(19) 0.7673(3) 0.0277(11) Uani 1 1 d . .
H48 H 0.2655 0.7148 0.7675 0.033 Uiso 1 1 calc R U
C49 C 0.3907(4) 0.6826(2) 0.8170(2) 0.0295(12) Uani 1 1 d . .
H49 H 0.3585 0.6722 0.8515 0.035 Uiso 1 1 calc R U
C50 C 0.4926(4) 0.67243(18) 0.8160(2) 0.0250(10) Uani 1 1 d . .
H50 H 0.5307 0.6557 0.8503 0.030 Uiso 1 1 calc R U
C51 C 0.5391(4) 0.68686(17) 0.7646(2) 0.0188(9) Uani 1 1 d . .
H51 H 0.6082 0.6789 0.7632 0.023 Uiso 1 1 calc R U
C52 C 0.3456(3) 0.55780(16) 0.6103(2) 0.0151(8) Uani 1 1 d . .
C53 C 0.3805(3) 0.57767(17) 0.6695(2) 0.0189(9) Uani 1 1 d . .
H53 H 0.4401 0.5970 0.6751 0.023 Uiso 1 1 calc R U
C54 C 0.3284(4) 0.56923(18) 0.7202(2) 0.0215(10) Uani 1 1 d . .
H54 H 0.3512 0.5837 0.7599 0.026 Uiso 1 1 calc R U
C55 C 0.2436(4) 0.53990(18) 0.7131(2) 0.0235(10) Uani 1 1 d . .
H55 H 0.2077 0.5345 0.7477 0.028 Uiso 1 1 calc R U
C56 C 0.2110(4) 0.51825(19) 0.6553(2) 0.0253(10) Uani 1 1 d . .
H56 H 0.1535 0.4975 0.6508 0.030 Uiso 1 1 calc R U
C57 C 0.2620(4) 0.52677(18) 0.6038(2) 0.0221(10) Uani 1 1 d . .
H57 H 0.2400 0.5115 0.5646 0.026 Uiso 1 1 calc R U
C58 C 0.3237(3) 0.55246(16) 0.4744(2) 0.0155(8) Uani 1 1 d . .
C59 C 0.3585(4) 0.51844(18) 0.4345(2) 0.0226(10) Uani 1 1 d . .
H59 H 0.4238 0.5043 0.4453 0.027 Uiso 1 1 calc R U
C60 C 0.2977(4) 0.5053(2) 0.3791(2) 0.0316(12) Uani 1 1 d . .
H60 H 0.3210 0.4818 0.3524 0.038 Uiso 1 1 calc R U
C61 C 0.2030(4) 0.5263(2) 0.3626(2) 0.0287(12) Uani 1 1 d . .
H61 H 0.1626 0.5178 0.3239 0.034 Uiso 1 1 calc R U
C62 C 0.1674(4) 0.55937(18) 0.4022(2) 0.0216(10) Uani 1 1 d . .
H62 H 0.1020 0.5733 0.3911 0.026 Uiso 1 1 calc R U
C63 C 0.2267(3) 0.57235(17) 0.4582(2) 0.0198(9) Uani 1 1 d . .
H63 H 0.2015 0.5948 0.4856 0.024 Uiso 1 1 calc R U
C64 C 0.2690(4) 0.79826(16) 0.4456(2) 0.0175(9) Uani 1 1 d . .
C65 C 0.3352(4) 0.83320(19) 0.4309(2) 0.0265(11) Uani 1 1 d . .
H65 H 0.3862 0.8253 0.4057 0.032 Uiso 1 1 calc R U
C66 C 0.3273(5) 0.8805(2) 0.4532(3) 0.0341(13) Uani 1 1 d . .
H66 H 0.3746 0.9044 0.4445 0.041 Uiso 1 1 calc R U
C67 C 0.2504(5) 0.89235(19) 0.4878(3) 0.0320(13) Uani 1 1 d . .
H67 H 0.2446 0.9245 0.5024 0.038 Uiso 1 1 calc R U
C68 C 0.1825(4) 0.8576(2) 0.5012(3) 0.0322(12) Uani 1 1 d . .
H68 H 0.1296 0.8659 0.5247 0.039 Uiso 1 1 calc R U
C69 C 0.1910(4) 0.81049(19) 0.4805(3) 0.0258(11) Uani 1 1 d . .
H69 H 0.1442 0.7866 0.4899 0.031 Uiso 1 1 calc R U
C70 C 0.1625(3) 0.70834(16) 0.4128(2) 0.0162(9) Uani 1 1 d . .
C71 C 0.1208(3) 0.68762(18) 0.4623(2) 0.0210(10) Uani 1 1 d . .
H71 H 0.1579 0.6878 0.5036 0.025 Uiso 1 1 calc R U
C72 C 0.0242(4) 0.66639(19) 0.4513(2) 0.0252(10) Uani 1 1 d . .
H72 H -0.0033 0.6514 0.4850 0.030 Uiso 1 1 calc R U
C73 C -0.0308(4) 0.6672(2) 0.3919(3) 0.0281(11) Uani 1 1 d . .
H73 H -0.0965 0.6530 0.3846 0.034 Uiso 1 1 calc R U
C74 C 0.0093(4) 0.6885(2) 0.3429(3) 0.0365(14) Uani 1 1 d . .
H74 H -0.0292 0.6892 0.3019 0.044 Uiso 1 1 calc R U
C75 C 0.1056(4) 0.7088(2) 0.3531(2) 0.0271(11) Uani 1 1 d . .
H75 H 0.1329 0.7232 0.3190 0.033 Uiso 1 1 calc R U
C76 C 0.4552(3) 0.70868(15) 0.58433(19) 0.0118(8) Uani 1 1 d . .
C77 C 0.3988(3) 0.63774(16) 0.54026(19) 0.0126(8) Uani 1 1 d . .
C78 C 0.3572(3) 0.70790(16) 0.4897(2) 0.0130(8) Uani 1 1 d . .
C79 C 0.3576(4) 0.6178(2) 0.2817(3) 0.0287(11) Uani 1 1 d . .
C80 C 0.3787(5) 0.5719(2) 0.2515(4) 0.0473(17) Uani 1 1 d . .
H80A H 0.3144 0.5568 0.2333 0.071 Uiso 1 1 calc R U
H80B H 0.4156 0.5503 0.2829 0.071 Uiso 1 1 calc R U
H80C H 0.4200 0.5782 0.2180 0.071 Uiso 1 1 calc R U
N8 N 0.9967(5) 0.5165(3) 0.7445(3) 0.065(2) Uani 1 1 d . .
C81 C 0.9405(5) 0.5396(3) 0.7635(3) 0.0459(17) Uani 1 1 d . .
C82 C 0.8645(5) 0.5693(3) 0.7911(3) 0.0480(17) Uani 1 1 d . .
H82A H 0.8971 0.5843 0.8303 0.072 Uiso 1 1 calc R U
H82B H 0.8085 0.5487 0.8001 0.072 Uiso 1 1 calc R U
H82C H 0.8381 0.5945 0.7611 0.072 Uiso 1 1 calc R U

loop_
_atom_site_aniso_label
_atom_site_aniso_U_11
_atom_site_aniso_U_22
_atom_site_aniso_U_33
_atom_site_aniso_U_23
_atom_site_aniso_U_13
_atom_site_aniso_U_12
I1 0.01912(12) 0.01107(13) 0.01260(12) -0.00128(10) 0.00005(9) -0.00151(10)
I2 0.03736(17) 0.01036(14) 0.02004(15) 0.00240(11) 0.00469(12) 0.00157(12)
I3 0.01932(13) 0.01989(15) 0.01306(13) 0.00556(11) -0.00476(9) 0.00060(11)
Cu1 0.0141(2) 0.0133(3) 0.0113(2) -0.0011(2) -0.00014(18) 0.00012(18)
Cu2 0.0177(2) 0.0111(3) 0.0142(2) 0.0010(2) 0.00060(19) 0.00043(19)
Cu3 0.0161(2) 0.0138(3) 0.0116(2) -0.00015(19) -0.00049(18) 0.00003(18)
P1 0.0135(5) 0.0114(5) 0.0108(5) -0.0011(4) -0.0016(4) -0.0003(4)
P2 0.0168(5) 0.0101(5) 0.0112(5) -0.0004(4) -0.0012(4) 0.0000(4)
P3 0.0155(5) 0.0105(5) 0.0094(5) 0.0007(4) -0.0020(4) 0.0006(4)
P4 0.0134(5) 0.0102(5) 0.0113(5) -0.0016(4) -0.0013(4) -0.0001(4)
P5 0.0164(5) 0.0094(5) 0.0121(5) -0.0005(4) -0.0005(4) -0.0005(4)
P6 0.0169(5) 0.0112(5) 0.0107(5) 0.0004(4) -0.0010(4) 0.0019(4)
N1 0.0133(16) 0.0121(18) 0.0119(16) -0.0008(14) 0.0007(12) -0.0014(13)
N2 0.0162(17) 0.0130(18) 0.0120(17) 0.0005(14) -0.0018(13) -0.0003(13)
N3 0.0164(17) 0.0110(18) 0.0127(17) 0.0002(14) -0.0013(13) -0.0001(13)
N4 0.0175(17) 0.0125(18) 0.0117(17) -0.0001(14) -0.0027(13) 0.0003(13)
N5 0.0183(17) 0.0136(19) 0.0127(17) -0.0013(14) -0.0015(13) -0.0004(14)
N6 0.0154(16) 0.0125(18) 0.0123(16) 0.0002(14) 0.0014(13) 0.0015(13)
N7 0.026(2) 0.016(2) 0.023(2) -0.0012(16) -0.0006(16) -0.0048(15)
C1 0.0124(18) 0.010(2) 0.0111(18) 0.0005(15) 0.0016(14) 0.0005(14)
C2 0.0170(19) 0.009(2) 0.0102(18) 0.0011(15) 0.0035(14) 0.0009(15)
C3 0.0158(19) 0.014(2) 0.0108(19) -0.0014(16) 0.0000(15) 0.0024(15)
C4 0.016(2) 0.017(2) 0.019(2) 0.0001(18) -0.0031(16) -0.0036(16)
C5 0.024(2) 0.025(3) 0.020(2) 0.003(2) -0.0007(18) -0.0081(19)
C6 0.038(3) 0.034(3) 0.029(3) 0.013(2) -0.005(2) -0.017(2)
C7 0.050(3) 0.013(3) 0.041(3) 0.008(2) -0.015(3) -0.013(2)
C8 0.044(3) 0.013(3) 0.047(4) -0.004(2) -0.003(3) 0.002(2)
C9 0.031(3) 0.013(2) 0.029(3) -0.005(2) 0.001(2) -0.0033(18)
C10 0.0121(18) 0.020(2) 0.0095(18) -0.0032(16) -0.0016(14) 0.0038(15)
C11 0.019(2) 0.024(3) 0.016(2) -0.0062(19) -0.0022(16) -0.0008(18)
C12 0.015(2) 0.046(3) 0.019(2) -0.003(2) -0.0024(17) 0.000(2)
C13 0.020(2) 0.041(3) 0.023(3) 0.004(2) -0.0030(18) 0.011(2)
C14 0.030(3) 0.029(3) 0.024(3) 0.002(2) -0.0022(19) 0.012(2)
C15 0.022(2) 0.020(2) 0.019(2) 0.0011(19) 0.0001(17) 0.0032(17)
C16 0.019(2) 0.016(2) 0.014(2) -0.0033(17) -0.0036(16) 0.0024(16)
C17 0.047(3) 0.016(3) 0.018(2) -0.0024(19) 0.002(2) -0.001(2)
C18 0.052(4) 0.027(3) 0.015(2) -0.001(2) 0.000(2) 0.003(2)
C19 0.037(3) 0.029(3) 0.024(3) -0.013(2) -0.006(2) 0.006(2)
C20 0.033(3) 0.016(3) 0.032(3) -0.012(2) 0.000(2) -0.0027(19)
C21 0.021(2) 0.013(2) 0.024(2) 0.0009(18) 0.0026(17) -0.0011(17)
C22 0.017(2) 0.011(2) 0.021(2) -0.0010(17) -0.0012(16) -0.0005(15)
C23 0.023(2) 0.025(3) 0.026(3) 0.002(2) 0.0024(19) -0.0024(19)
C24 0.020(2) 0.034(3) 0.047(3) -0.008(3) 0.010(2) -0.002(2)
C25 0.019(2) 0.027(3) 0.045(3) -0.004(2) -0.006(2) 0.0049(19)
C26 0.029(3) 0.030(3) 0.033(3) -0.005(2) -0.009(2) 0.008(2)
C27 0.029(3) 0.024(3) 0.023(2) -0.003(2) -0.0016(19) 0.007(2)
C28 0.0151(19) 0.011(2) 0.021(2) 0.0000(17) -0.0017(16) 0.0009(15)
C29 0.038(3) 0.016(2) 0.024(3) -0.001(2) -0.011(2) 0.009(2)
C30 0.041(3) 0.018(3) 0.036(3) -0.012(2) -0.015(2) 0.006(2)
C31 0.031(3) 0.014(3) 0.055(4) -0.002(2) -0.003(2) -0.005(2)
C32 0.029(3) 0.017(3) 0.045(3) 0.007(2) 0.010(2) -0.002(2)
C33 0.017(2) 0.016(2) 0.028(3) 0.0038(19) 0.0049(17) 0.0007(17)
C34 0.019(2) 0.009(2) 0.0125(19) 0.0023(16) 0.0003(15) -0.0002(15)
C35 0.019(2) 0.016(2) 0.014(2) -0.0010(17) -0.0018(16) -0.0012(16)
C36 0.026(2) 0.019(2) 0.015(2) -0.0007(18) -0.0004(17) -0.0006(18)
C37 0.029(2) 0.021(3) 0.020(2) -0.0046(19) 0.0115(19) -0.0023(19)
C38 0.017(2) 0.028(3) 0.028(3) -0.003(2) 0.0071(18) -0.0004(18)
C39 0.020(2) 0.023(2) 0.017(2) -0.0002(18) 0.0021(16) -0.0006(17)
C40 0.019(2) 0.014(2) 0.016(2) -0.0046(17) 0.0007(16) -0.0022(16)
C41 0.028(2) 0.016(2) 0.027(3) -0.006(2) -0.0068(19) 0.0011(18)
C42 0.034(3) 0.018(3) 0.034(3) -0.003(2) -0.011(2) 0.008(2)
C43 0.042(3) 0.012(2) 0.036(3) -0.006(2) -0.005(2) 0.001(2)
C44 0.034(3) 0.018(3) 0.033(3) -0.012(2) -0.008(2) -0.001(2)
C45 0.025(2) 0.018(2) 0.022(2) -0.0049(19) -0.0078(18) 0.0042(18)
C46 0.021(2) 0.013(2) 0.0102(19) -0.0040(16) 0.0012(15) -0.0032(15)
C47 0.020(2) 0.022(2) 0.020(2) -0.0003(19) 0.0024(17) 0.0006(17)
C48 0.025(2) 0.029(3) 0.032(3) -0.002(2) 0.013(2) -0.002(2)
C49 0.041(3) 0.026(3) 0.025(3) -0.003(2) 0.019(2) -0.004(2)
C50 0.041(3) 0.018(2) 0.017(2) 0.0028(19) 0.0064(19) 0.003(2)
C51 0.024(2) 0.016(2) 0.017(2) -0.0007(18) 0.0015(17) 0.0007(17)
C52 0.018(2) 0.012(2) 0.015(2) 0.0054(17) 0.0003(15) 0.0021(16)
C53 0.023(2) 0.017(2) 0.016(2) 0.0036(18) 0.0015(17) 0.0011(17)
C54 0.029(2) 0.020(2) 0.014(2) 0.0022(18) -0.0004(17) 0.0032(19)
C55 0.026(2) 0.024(3) 0.023(2) 0.011(2) 0.0084(18) 0.0068(19)
C56 0.021(2) 0.031(3) 0.024(2) 0.010(2) 0.0021(18) -0.003(2)
C57 0.024(2) 0.024(3) 0.017(2) 0.0014(19) -0.0013(17) -0.0048(18)
C58 0.019(2) 0.013(2) 0.013(2) 0.0001(16) -0.0005(15) -0.0028(16)
C59 0.022(2) 0.023(3) 0.022(2) -0.0059(19) -0.0008(17) 0.0007(18)
C60 0.039(3) 0.033(3) 0.023(3) -0.015(2) 0.003(2) -0.001(2)
C61 0.031(3) 0.035(3) 0.017(2) -0.007(2) -0.0034(19) -0.006(2)
C62 0.020(2) 0.020(2) 0.023(2) 0.0003(19) -0.0025(17) 0.0000(17)
C63 0.022(2) 0.015(2) 0.022(2) -0.0013(18) 0.0006(17) -0.0022(17)
C64 0.025(2) 0.011(2) 0.015(2) -0.0010(17) -0.0025(16) 0.0051(16)
C65 0.041(3) 0.017(3) 0.024(3) 0.001(2) 0.009(2) 0.000(2)
C66 0.056(4) 0.015(3) 0.033(3) -0.001(2) 0.009(3) -0.006(2)
C67 0.047(3) 0.017(3) 0.028(3) -0.005(2) -0.008(2) 0.008(2)
C68 0.034(3) 0.025(3) 0.036(3) -0.012(2) 0.002(2) 0.009(2)
C69 0.023(2) 0.023(3) 0.032(3) -0.007(2) 0.005(2) 0.0023(19)
C70 0.017(2) 0.016(2) 0.016(2) -0.0012(17) 0.0018(16) 0.0039(16)
C71 0.022(2) 0.027(3) 0.015(2) -0.0003(19) 0.0051(17) 0.0031(18)
C72 0.023(2) 0.027(3) 0.028(3) 0.005(2) 0.0113(19) 0.0019(19)
C73 0.020(2) 0.030(3) 0.034(3) 0.005(2) 0.0024(19) -0.002(2)
C74 0.027(3) 0.049(4) 0.030(3) 0.008(3) -0.010(2) -0.010(2)
C75 0.025(2) 0.035(3) 0.020(2) 0.013(2) -0.0026(19) -0.003(2)
C76 0.0122(18) 0.011(2) 0.0118(19) -0.0006(15) 0.0003(14) 0.0008(14)
C77 0.0134(18) 0.012(2) 0.0121(19) 0.0016(16) -0.0001(14) 0.0014(14)
C78 0.0128(18) 0.015(2) 0.0112(19) 0.0011(16) 0.0005(14) 0.0013(15)
C79 0.026(2) 0.024(3) 0.035(3) 0.001(2) 0.001(2) -0.007(2)
C80 0.051(4) 0.019(3) 0.073(5) -0.017(3) 0.015(3) -0.005(3)
N8 0.046(4) 0.070(5) 0.079(5) -0.041(4) 0.007(3) -0.005(3)
C81 0.033(3) 0.049(4) 0.052(4) -0.012(3) -0.009(3) 0.008(3)
C82 0.055(4) 0.043(4) 0.042(4) -0.002(3) -0.005(3) 0.020(3)

loop_
_atom_type_symbol
_atom_type_description
_atom_type_scat_dispersion_real
_atom_type_scat_dispersion_imag
_atom_type_scat_source
C C 0.0033 0.0016 'International Tables Vol C Tables 4.2.6.8 and 6.1.1.4'
H H 0.0000 0.0000 'International Tables Vol C Tables 4.2.6.8 and 6.1.1.4'
N N 0.0061 0.0033 'International Tables Vol C Tables 4.2.6.8 and 6.1.1.4'
P P 0.1023 0.0942 'International Tables Vol C Tables 4.2.6.8 and 6.1.1.4'
Cu Cu 0.3201 1.2651 'International Tables Vol C Tables 4.2.6.8 and 6.1.1.4'
I I -0.4742 1.8119 'International Tables Vol C Tables 4.2.6.8 and 6.1.1.4'

loop_
_geom_angle_atom_site_label_1
_geom_angle_atom_site_label_2
_geom_angle_atom_site_label_3
_geom_angle
_geom_angle_site_symmetry_1
_geom_angle_site_symmetry_3
Cu1 I1 Cu2 130.535(19) . .
Cu3 I3 Cu1 139.62(2) . 4_464
P4 Cu1 P1 127.39(5) . .
P4 Cu1 I3 112.82(4) . 4_565
P1 Cu1 I3 100.04(4) . 4_565
P4 Cu1 I1 105.06(4) . .
P1 Cu1 I1 106.68(3) . .
I3 Cu1 I1 102.209(19) 4_565 .
P5 Cu2 P2 124.73(5) . .
P5 Cu2 I2 102.93(4) . .
P2 Cu2 I2 112.62(4) . .
P5 Cu2 I1 103.43(4) . .
P2 Cu2 I1 103.93(4) . .
I2 Cu2 I1 108.06(2) . .
N7 Cu3 P6 112.76(13) . .
N7 Cu3 P3 104.55(12) . .
P6 Cu3 P3 121.62(5) . .
N7 Cu3 I3 109.76(12) . .
P6 Cu3 I3 107.04(4) . .
P3 Cu3 I3 100.12(3) . .
C4 P1 C10 105.9(2) . .
C4 P1 C1 104.6(2) . .
C10 P1 C1 106.87(19) . .
C4 P1 Cu1 119.55(16) . .
C10 P1 Cu1 114.27(15) . .
C1 P1 Cu1 104.63(14) . .
C16 P2 C2 105.3(2) . .
C16 P2 C22 101.7(2) . .
C2 P2 C22 103.8(2) . .
C16 P2 Cu2 123.82(16) . .
C2 P2 Cu2 106.12(14) . .
C22 P2 Cu2 114.16(16) . .
C28 P3 C34 106.7(2) . .
C28 P3 C3 105.3(2) . .
C34 P3 C3 98.13(19) . .
C28 P3 Cu3 111.73(15) . .
C34 P3 Cu3 112.86(14) . .
C3 P3 Cu3 120.60(15) . .
C40 P4 C46 102.5(2) . .
C40 P4 C76 109.32(19) . .
C46 P4 C76 99.13(19) . .
C40 P4 Cu1 120.38(15) . .
C46 P4 Cu1 114.23(15) . .
C76 P4 Cu1 109.14(14) . .
C58 P5 C52 104.9(2) . .
C58 P5 C77 103.1(2) . .
C52 P5 C77 100.9(2) . .
C58 P5 Cu2 117.35(16) . .
C52 P5 Cu2 117.83(14) . .
C77 P5 Cu2 110.58(14) . .
C64 P6 C70 105.9(2) . .
C64 P6 C78 103.4(2) . .
C70 P6 C78 103.3(2) . .
C64 P6 Cu3 121.78(17) . .
C70 P6 Cu3 114.80(15) . .
C78 P6 Cu3 105.55(14) . .
C1 N1 C2 114.4(3) . .
C3 N2 C2 114.4(3) . .
C3 N3 C1 114.7(4) . .
C76 N4 C77 115.6(4) . .
C78 N5 C77 114.6(4) . .
C78 N6 C76 113.2(4) . .
C79 N7 Cu3 160.3(4) . .
N1 C1 N3 124.8(4) . .
N1 C1 P1 117.2(3) . .
N3 C1 P1 116.7(3) . .
N2 C2 N1 124.8(4) . .
N2 C2 P2 119.1(3) . .
N1 C2 P2 115.2(3) . .
N3 C3 N2 125.2(4) . .
N3 C3 P3 120.5(3) . .
N2 C3 P3 114.3(3) . .
C9 C4 C5 119.3(5) . .
C9 C4 P1 117.9(4) . .
C5 C4 P1 122.8(4) . .
C6 C5 C4 118.9(5) . .
C6 C5 H5 120.5 . .
C4 C5 H5 120.5 . .
C7 C6 C5 121.3(5) . .
C7 C6 H6 119.3 . .
C5 C6 H6 119.3 . .
C8 C7 C6 119.6(5) . .
C8 C7 H7 120.2 . .
C6 C7 H7 120.2 . .
C7 C8 C9 120.9(6) . .
C7 C8 H8 119.5 . .
C9 C8 H8 119.5 . .
C8 C9 C4 119.9(5) . .
C8 C9 H9 120.0 . .
C4 C9 H9 120.0 . .
C15 C10 C11 119.4(4) . .
C15 C10 P1 120.0(3) . .
C11 C10 P1 120.1(4) . .
C12 C11 C10 119.3(5) . .
C12 C11 H11 120.4 . .
C10 C11 H11 120.4 . .
C13 C12 C11 121.6(5) . .
C13 C12 H12 119.2 . .
C11 C12 H12 119.2 . .
C12 C13 C14 118.7(4) . .
C12 C13 H13 120.7 . .
C14 C13 H13 120.7 . .
C15 C14 C13 121.0(5) . .
C15 C14 H14 119.5 . .
C13 C14 H14 119.5 . .
C14 C15 C10 120.0(5) . .
C14 C15 H15 120.0 . .
C10 C15 H15 120.0 . .
C17 C16 C21 119.1(4) . .
C17 C16 P2 123.9(4) . .
C21 C16 P2 116.7(4) . .
C18 C17 C16 120.4(5) . .
C18 C17 H17 119.8 . .
C16 C17 H17 119.8 . .
C19 C18 C17 120.2(5) . .
C19 C18 H18 119.9 . .
C17 C18 H18 119.9 . .
C20 C19 C18 119.8(5) . .
C20 C19 H19 120.1 . .
C18 C19 H19 120.1 . .
C19 C20 C21 121.0(5) . .
C19 C20 H20 119.5 . .
C21 C20 H20 119.5 . .
C20 C21 C16 119.6(5) . .
C20 C21 H21 120.2 . .
C16 C21 H21 120.2 . .
C23 C22 C27 118.8(4) . .
C23 C22 P2 122.0(4) . .
C27 C22 P2 119.0(4) . .
C24 C23 C22 120.8(5) . .
C24 C23 H23 119.6 . .
C22 C23 H23 119.6 . .
C25 C24 C23 119.5(5) . .
C25 C24 H24 120.3 . .
C23 C24 H24 120.3 . .
C24 C25 C26 120.1(5) . .
C24 C25 H25 119.9 . .
C26 C25 H25 119.9 . .
C27 C26 C25 120.7(5) . .
C27 C26 H26 119.6 . .
C25 C26 H26 119.6 . .
C26 C27 C22 120.1(5) . .
C26 C27 H27 120.0 . .
C22 C27 H27 120.0 . .
C33 C28 C29 119.3(4) . .
C33 C28 P3 118.7(4) . .
C29 C28 P3 121.2(4) . .
C30 C29 C28 119.7(5) . .
C30 C29 H29 120.1 . .
C28 C29 H29 120.1 . .
C31 C30 C29 120.4(5) . .
C31 C30 H30 119.8 . .
C29 C30 H30 119.8 . .
C30 C31 C32 120.5(5) . .
C30 C31 H31 119.8 . .
C32 C31 H31 119.8 . .
C31 C32 C33 119.7(5) . .
C31 C32 H32 120.1 . .
C33 C32 H32 120.1 . .
C28 C33 C32 120.2(5) . .
C28 C33 H33 119.9 . .
C32 C33 H33 119.9 . .
C39 C34 C35 118.9(4) . .
C39 C34 P3 121.6(3) . .
C35 C34 P3 119.4(3) . .
C36 C35 C34 120.4(4) . .
C36 C35 H35 119.8 . .
C34 C35 H35 119.8 . .
C37 C36 C35 120.1(4) . .
C37 C36 H36 119.9 . .
C35 C36 H36 119.9 . .
C36 C37 C38 119.8(4) . .
C36 C37 H37 120.1 . .
C38 C37 H37 120.1 . .
C39 C38 C37 120.2(4) . .
C39 C38 H38 119.9 . .
C37 C38 H38 119.9 . .
C38 C39 C34 120.5(4) . .
C38 C39 H39 119.7 . .
C34 C39 H39 119.7 . .
C45 C40 C41 118.2(4) . .
C45 C40 P4 114.6(3) . .
C41 C40 P4 127.0(3) . .
C42 C41 C40 120.3(4) . .
C42 C41 H41 119.9 . .
C40 C41 H41 119.9 . .
C41 C42 C43 120.7(5) . .
C41 C42 H42 119.7 . .
C43 C42 H42 119.7 . .
C44 C43 C42 119.5(5) . .
C44 C43 H43 120.2 . .
C42 C43 H43 120.2 . .
C43 C44 C45 120.1(5) . .
C43 C44 H44 119.9 . .
C45 C44 H44 119.9 . .
C44 C45 C40 121.2(4) . .
C44 C45 H45 119.4 . .
C40 C45 H45 119.4 . .
C51 C46 C47 119.5(4) . .
C51 C46 P4 121.0(3) . .
C47 C46 P4 119.5(3) . .
C48 C47 C46 120.7(5) . .
C48 C47 H47 119.6 . .
C46 C47 H47 119.6 . .
C47 C48 C49 119.8(5) . .
C47 C48 H48 120.1 . .
C49 C48 H48 120.1 . .
C50 C49 C48 119.9(5) . .
C50 C49 H49 120.1 . .
C48 C49 H49 120.1 . .
C49 C50 C51 119.8(5) . .
C49 C50 H50 120.1 . .
C51 C50 H50 120.1 . .
C46 C51 C50 120.2(4) . .
C46 C51 H51 119.9 . .
C50 C51 H51 119.9 . .
C57 C52 C53 119.2(4) . .
C57 C52 P5 120.8(3) . .
C53 C52 P5 119.9(3) . .
C54 C53 C52 120.3(4) . .
C54 C53 H53 119.8 . .
C52 C53 H53 119.8 . .
C55 C54 C53 120.3(4) . .
C55 C54 H54 119.9 . .
C53 C54 H54 119.9 . .
C54 C55 C56 119.9(5) . .
C54 C55 H55 120.1 . .
C56 C55 H55 120.1 . .
C55 C56 C57 120.5(5) . .
C55 C56 H56 119.8 . .
C57 C56 H56 119.8 . .
C56 C57 C52 119.7(4) . .
C56 C57 H57 120.2 . .
C52 C57 H57 120.2 . .
C59 C58 C63 119.2(4) . .
C59 C58 P5 117.9(3) . .
C63 C58 P5 122.8(4) . .
C60 C59 C58 119.9(5) . .
C60 C59 H59 120.1 . .
C58 C59 H59 120.1 . .
C61 C60 C59 120.5(5) . .
C61 C60 H60 119.8 . .
C59 C60 H60 119.8 . .
C62 C61 C60 120.0(4) . .
C62 C61 H61 120.0 . .
C60 C61 H61 120.0 . .
C61 C62 C63 120.2(4) . .
C61 C62 H62 119.9 . .
C63 C62 H62 119.9 . .
C62 C63 C58 120.2(4) . .
C62 C63 H63 119.9 . .
C58 C63 H63 119.9 . .
C65 C64 C69 119.9(4) . .
C65 C64 P6 118.3(4) . .
C69 C64 P6 121.8(4) . .
C64 C65 C66 119.8(5) . .
C64 C65 H65 120.1 . .
C66 C65 H65 120.1 . .
C67 C66 C65 120.0(5) . .
C67 C66 H66 120.0 . .
C65 C66 H66 120.0 . .
C68 C67 C66 120.1(5) . .
C68 C67 H67 120.0 . .
C66 C67 H67 120.0 . .
C67 C68 C69 120.3(5) . .
C67 C68 H68 119.8 . .
C69 C68 H68 119.8 . .
C68 C69 C64 119.8(5) . .
C68 C69 H69 120.1 . .
C64 C69 H69 120.1 . .
C71 C70 C75 118.9(4) . .
C71 C70 P6 125.0(3) . .
C75 C70 P6 116.1(4) . .
C70 C71 C72 120.1(4) . .
C70 C71 H71 119.9 . .
C72 C71 H71 119.9 . .
C73 C72 C71 120.1(5) . .
C73 C72 H72 120.0 . .
C71 C72 H72 120.0 . .
C72 C73 C74 120.1(5) . .
C72 C73 H73 119.9 . .
C74 C73 H73 119.9 . .
C73 C74 C75 120.2(5) . .
C73 C74 H74 119.9 . .
C75 C74 H74 119.9 . .
C74 C75 C70 120.6(5) . .
C74 C75 H75 119.7 . .
C70 C75 H75 119.7 . .
N4 C76 N6 125.2(4) . .
N4 C76 P4 111.0(3) . .
N6 C76 P4 123.6(3) . .
N4 C77 N5 124.0(4) . .
N4 C77 P5 115.6(3) . .
N5 C77 P5 120.3(3) . .
N5 C78 N6 126.1(4) . .
N5 C78 P6 113.4(3) . .
N6 C78 P6 120.2(3) . .
N7 C79 C80 176.7(6) . .
C79 C80 H80A 109.5 . .
C79 C80 H80B 109.5 . .
H80A C80 H80B 109.5 . .
C79 C80 H80C 109.5 . .
H80A C80 H80C 109.5 . .
H80B C80 H80C 109.5 . .
N8 C81 C82 177.8(9) . .
C81 C82 H82A 109.5 . .
C81 C82 H82B 109.5 . .
H82A C82 H82B 109.5 . .
C81 C82 H82C 109.5 . .
H82A C82 H82C 109.5 . .
H82B C82 H82C 109.5 . .

loop_
_geom_bond_atom_site_label_1
_geom_bond_atom_site_label_2
_geom_bond_distance
_geom_bond_site_symmetry_2
I1 Cu1 2.6727(8) .
I1 Cu2 2.7297(7) .
I2 Cu2 2.5821(8) .
I3 Cu3 2.6386(7) .
I3 Cu1 2.6509(7) 4_464
Cu1 P4 2.2538(12) .
Cu1 P1 2.2616(13) .
Cu1 I3 2.6510(7) 4_565
Cu2 P5 2.2631(13) .
Cu2 P2 2.2736(13) .
Cu3 N7 2.020(4) .
Cu3 P6 2.2376(13) .
Cu3 P3 2.2724(13) .
P1 C4 1.812(5) .
P1 C10 1.822(4) .
P1 C1 1.829(4) .
P2 C16 1.819(4) .
P2 C2 1.827(4) .
P2 C22 1.832(5) .
P3 C28 1.821(5) .
P3 C34 1.835(5) .
P3 C3 1.856(4) .
P4 C40 1.819(5) .
P4 C46 1.827(5) .
P4 C76 1.838(4) .
P5 C58 1.817(4) .
P5 C52 1.830(5) .
P5 C77 1.831(5) .
P6 C64 1.817(5) .
P6 C70 1.818(5) .
P6 C78 1.834(4) .
N1 C1 1.337(5) .
N1 C2 1.349(5) .
N2 C3 1.339(6) .
N2 C2 1.348(5) .
N3 C3 1.332(5) .
N3 C1 1.351(5) .
N4 C76 1.332(6) .
N4 C77 1.340(5) .
N5 C78 1.336(6) .
N5 C77 1.343(5) .
N6 C78 1.343(5) .
N6 C76 1.349(5) .
N7 C79 1.129(7) .
C4 C9 1.395(7) .
C4 C5 1.402(7) .
C5 C6 1.389(7) .
C5 H5 0.9500 .
C6 C7 1.378(9) .
C6 H6 0.9500 .
C7 C8 1.363(9) .
C7 H7 0.9500 .
C8 C9 1.388(7) .
C8 H8 0.9500 .
C9 H9 0.9500 .
C10 C15 1.396(7) .
C10 C11 1.401(6) .
C11 C12 1.397(6) .
C11 H11 0.9500 .
C12 C13 1.376(8) .
C12 H12 0.9500 .
C13 C14 1.397(8) .
C13 H13 0.9500 .
C14 C15 1.386(6) .
C14 H14 0.9500 .
C15 H15 0.9500 .
C16 C17 1.396(7) .
C16 C21 1.397(6) .
C17 C18 1.389(7) .
C17 H17 0.9500 .
C18 C19 1.381(8) .
C18 H18 0.9500 .
C19 C20 1.374(8) .
C19 H19 0.9500 .
C20 C21 1.392(7) .
C20 H20 0.9500 .
C21 H21 0.9500 .
C22 C23 1.396(7) .
C22 C27 1.399(7) .
C23 C24 1.390(7) .
C23 H23 0.9500 .
C24 C25 1.382(8) .
C24 H24 0.9500 .
C25 C26 1.385(8) .
C25 H25 0.9500 .
C26 C27 1.376(7) .
C26 H26 0.9500 .
C27 H27 0.9500 .
C28 C33 1.389(7) .
C28 C29 1.397(7) .
C29 C30 1.390(7) .
C29 H29 0.9500 .
C30 C31 1.368(9) .
C30 H30 0.9500 .
C31 C32 1.385(9) .
C31 H31 0.9500 .
C32 C33 1.391(7) .
C32 H32 0.9500 .
C33 H33 0.9500 .
C34 C39 1.394(6) .
C34 C35 1.396(6) .
C35 C36 1.393(6) .
C35 H35 0.9500 .
C36 C37 1.379(7) .
C36 H36 0.9500 .
C37 C38 1.395(7) .
C37 H37 0.9500 .
C38 C39 1.381(7) .
C38 H38 0.9500 .
C39 H39 0.9500 .
C40 C45 1.397(6) .
C40 C41 1.403(6) .
C41 C42 1.384(7) .
C41 H41 0.9500 .
C42 C43 1.392(7) .
C42 H42 0.9500 .
C43 C44 1.379(7) .
C43 H43 0.9500 .
C44 C45 1.385(7) .
C44 H44 0.9500 .
C45 H45 0.9500 .
C46 C51 1.384(6) .
C46 C47 1.393(6) .
C47 C48 1.380(7) .
C47 H47 0.9500 .
C48 C49 1.397(8) .
C48 H48 0.9500 .
C49 C50 1.387(8) .
C49 H49 0.9500 .
C50 C51 1.399(7) .
C50 H50 0.9500 .
C51 H51 0.9500 .
C52 C57 1.396(6) .
C52 C53 1.399(6) .
C53 C54 1.390(6) .
C53 H53 0.9500 .
C54 C55 1.380(7) .
C54 H54 0.9500 .
C55 C56 1.389(7) .
C55 H55 0.9500 .
C56 C57 1.396(7) .
C56 H56 0.9500 .
C57 H57 0.9500 .
C58 C59 1.395(6) .
C58 C63 1.400(6) .
C59 C60 1.386(7) .
C59 H59 0.9500 .
C60 C61 1.385(8) .
C60 H60 0.9500 .
C61 C62 1.379(7) .
C61 H61 0.9500 .
C62 C63 1.386(6) .
C62 H62 0.9500 .
C63 H63 0.9500 .
C64 C65 1.375(7) .
C64 C69 1.406(7) .
C65 C66 1.404(7) .
C65 H65 0.9500 .
C66 C67 1.387(9) .
C66 H66 0.9500 .
C67 C68 1.379(8) .
C67 H67 0.9500 .
C68 C69 1.386(7) .
C68 H68 0.9500 .
C69 H69 0.9500 .
C70 C71 1.390(6) .
C70 C75 1.390(6) .
C71 C72 1.402(7) .
C71 H71 0.9500 .
C72 C73 1.375(7) .
C72 H72 0.9500 .
C73 C74 1.377(8) .
C73 H73 0.9500 .
C74 C75 1.388(7) .
C74 H74 0.9500 .
C75 H75 0.9500 .
C79 C80 1.471(8) .
C80 H80A 0.9800 .
C80 H80B 0.9800 .
C80 H80C 0.9800 .
N8 C81 1.105(9) .
C81 C82 1.490(9) .
C82 H82A 0.9800 .
C82 H82B 0.9800 .
C82 H82C 0.9800 .
